data_4077185
loop_
_publ_author_name
'Le Magu\`eres, P.'
'Lindeman, S. V.'
'Kochi, J. K.'

_publ_section_title
;
 Electron Redistribution of Aromatic Ligands in (Arene)Cr(CO)3Complexes.
 Structural (Bond-Length) Changes as Quantitative Measures
;
_journal_issue 1
_journal_name_full Organometallics
_journal_page_first 115
_journal_paper_doi 10.1021/om000658l
_journal_volume 20
_journal_year 2001
_chemical_compound_source 'chemical synthesis'
_chemical_formula_sum 'C20 H24'
_chemical_formula_weight 264.39
_chemical_name_common OMB
_chemical_name_systematic
; 
 1,2,3,4,5,6,7,8-Octamethylbiphenylene 
;
_space_group_IT_number 12
_symmetry_cell_setting monoclinic
_symmetry_space_group_name_Hall '-C 2y'
_symmetry_space_group_name_H-M 'C 1 2/m 1'
_atom_sites_solution_hydrogens geom
_atom_sites_solution_primary direct
_atom_sites_solution_secondary difmap
_audit_creation_method SHELXL
_cell_angle_alpha 90.00
_cell_angle_beta 106.67(3)
_cell_angle_gamma 90.00
_cell_formula_units_Z 2
_cell_length_a 11.459(2)
_cell_length_b 7.003(1)
_cell_length_c 9.985(2)
_cell_measurement_reflns_used 106
_cell_measurement_temperature 93(2)
_cell_measurement_theta_max 22
_cell_measurement_theta_min 3
_cell_volume 767.6(3)
_computing_cell_refinement 'SAINT V4.050 (Siemens, 1989-95)'
_computing_data_collection 'SMART V4.050 (Siemens, 1989-95)'
_computing_data_reduction 'SAINT V4.050 (Siemens, 1989-95)'
_computing_molecular_graphics 'XP V5.06 (Siemens, 1996)'
_computing_publication_material 'SHELXL-93 & XCIF V5.05 (Siemens, 1996)'
_computing_structure_refinement 'SHELXL-93 (Sheldrick, 1993)'
_computing_structure_solution 'SHELXS-86 (Sheldrick, 1990)'
_diffrn_ambient_temperature 93(2)
_diffrn_measurement_device 'Siemens SMART'
_diffrn_measurement_method
;
\w-scan, frame range 0.3 deg, hemisphere
;
_diffrn_radiation_monochromator graphite
_diffrn_radiation_source 'normal-focus sealed tube'
_diffrn_radiation_type MoK\a
_diffrn_radiation_wavelength 0.71073
_diffrn_reflns_av_R_equivalents 0.0617
_diffrn_reflns_av_sigmaI/netI 0.1762
_diffrn_reflns_limit_h_max 17
_diffrn_reflns_limit_h_min -18
_diffrn_reflns_limit_k_max 11
_diffrn_reflns_limit_k_min 0
_diffrn_reflns_limit_l_max 15
_diffrn_reflns_limit_l_min 0
_diffrn_reflns_number 4090
_diffrn_reflns_theta_max 35.44
_diffrn_reflns_theta_min 2.13
_diffrn_standards_decay_% 0.1
_diffrn_standards_number 136
_exptl_absorpt_coefficient_mu 0.064
_exptl_absorpt_correction_T_max 0.963
_exptl_absorpt_correction_T_min 0.710
_exptl_absorpt_correction_type 'Semi-empirical (SADABS procedure)'
_exptl_crystal_colour colorless
_exptl_crystal_density_diffrn 1.144
_exptl_crystal_density_method one
_exptl_crystal_description plate
_exptl_crystal_F_000 288
_exptl_crystal_size_max 0.25
_exptl_crystal_size_mid 0.2
_exptl_crystal_size_min 0.04
_refine_diff_density_max 0.234
_refine_diff_density_min -0.269
_refine_diff_density_rms 0.052
_refine_ls_extinction_method none
_refine_ls_goodness_of_fit_all 0.425
_refine_ls_goodness_of_fit_obs 0.859
_refine_ls_hydrogen_treatment
;
riding and rotating model with Uiso=1.5Uiso/eq of an adjacent atom
;
_refine_ls_matrix_type full
_refine_ls_number_parameters 65
_refine_ls_number_reflns 1737
_refine_ls_number_restraints 0
_refine_ls_restrained_S_all 0.593
_refine_ls_restrained_S_obs 0.859
_refine_ls_R_factor_all 0.1277
_refine_ls_R_factor_obs 0.0628
_refine_ls_shift/esd_max 1.813
_refine_ls_shift/esd_mean 0.041
_refine_ls_structure_factor_coef Fsqd
_refine_ls_weighting_details 'w=1/[\s^2^(Fo^2^)+(0.0000P)^2^+0.0000P] where P=(Fo^2^+2Fc^2^)/3'
_refine_ls_weighting_scheme calc
_refine_ls_wR_factor_all 0.1932
_refine_ls_wR_factor_obs 0.1256
_reflns_number_observed 377
_reflns_number_total 1748
_reflns_observed_criterion >2sigma(I)
_cod_data_source_file om000658l.cif
_cod_data_source_block OMB
_cod_depositor_comments
;
The following automatic conversions were performed:

'_refine_ls_weighting_scheme' value 'calc
w=1/[\s^2^(Fo^2^)+(0.0000P)^2^+0.0000P] where P=(Fo^2^+2Fc^2^)/3' was
changed to 'calc'. New tag '_refine_ls_weighting_details' was
created. The value of the new tag was set to
'w=1/[\s^2^(Fo^2^)+(0.0000P)^2^+0.0000P] where P=(Fo^2^+2Fc^2^)/3'.

Automatic conversion script
Id: cif_fix_values 3143 2015-03-26 13:38:13Z robertas 
;
_cod_original_sg_symbol_H-M C2/m
_cod_database_code 4077185

loop_
_symmetry_equiv_pos_as_xyz
'x, y, z'
'-x, y, -z'
'x+1/2, y+1/2, z'
'-x+1/2, y+1/2, -z'
'-x, -y, -z'
'x, -y, z'
'-x+1/2, -y+1/2, -z'
'x+1/2, -y+1/2, z'

loop_
_atom_site_aniso_label
_atom_site_aniso_U_11
_atom_site_aniso_U_22
_atom_site_aniso_U_33
_atom_site_aniso_U_23
_atom_site_aniso_U_13
_atom_site_aniso_U_12
C1 0.0151(9) 0.0152(10) 0.0301(12) 0.000 0.0104(8) 0.000
C2 0.0256(11) 0.0203(11) 0.0241(12) 0.000 0.0108(9) 0.000
C3 0.0266(12) 0.0209(12) 0.0264(13) 0.000 0.0022(10) 0.000
C4 0.0170(10) 0.0161(11) 0.0370(14) 0.000 0.0071(9) 0.000
C5 0.0229(11) 0.0142(11) 0.0333(13) 0.000 0.0138(10) 0.000
C6 0.0240(11) 0.0208(11) 0.0215(11) 0.000 0.0077(9) 0.000
C7 0.0394(14) 0.042(2) 0.0233(12) 0.000 0.0123(10) 0.000
C8 0.0301(12) 0.043(2) 0.0343(15) 0.000 -0.0028(11) 0.000
C9 0.0205(10) 0.0315(13) 0.0405(14) 0.000 0.0129(10) 0.000
C10 0.0244(10) 0.0273(12) 0.0369(13) 0.000 0.0187(10) 0.000

loop_
_atom_site_label
_atom_site_type_symbol
_atom_site_fract_x
_atom_site_fract_y
_atom_site_fract_z
_atom_site_U_iso_or_equiv
_atom_site_thermal_displace_type
_atom_site_occupancy
_atom_site_calc_flag
_atom_site_refinement_flags
C1 C 0.0419(2) 0.0000 0.6073(2) 0.0193(5) Uani 1 d S
C2 C 0.1172(2) 0.0000 0.7422(2) 0.0225(5) Uani 1 d S
C3 C 0.2449(2) 0.0000 0.7542(2) 0.0258(6) Uani 1 d S
C4 C 0.2894(2) 0.0000 0.6382(2) 0.0235(5) Uani 1 d S
C5 C 0.2092(2) 0.0000 0.4983(2) 0.0223(5) Uani 1 d S
C6 C 0.0879(2) 0.0000 0.4885(2) 0.0219(5) Uani 1 d S
C7 C 0.0675(2) 0.0000 0.8658(2) 0.0341(6) Uani 1 d S
H7A H 0.1165(9) 0.0852(17) 0.9382(7) 0.051 Uiso 0.50 calc PR
H7B H 0.0705(13) -0.1299(4) 0.9033(10) 0.051 Uiso 0.50 calc PR
H7C H -0.0171(5) 0.0447(21) 0.8368(4) 0.051 Uiso 0.50 calc PR
C8 C 0.3331(2) 0.0000 0.9004(2) 0.0383(7) Uani 1 d S
H8A H 0.3662(14) -0.1288(6) 0.9237(8) 0.057 Uiso 0.50 calc PR
H8B H 0.2901(5) 0.0395(27) 0.9678(3) 0.057 Uiso 0.50 calc PR
H8C H 0.3998(10) 0.0893(21) 0.9042(6) 0.057 Uiso 0.50 calc PR
C9 C 0.4250(2) 0.0000 0.6586(2) 0.0300(6) Uani 1 d S
H9A H 0.4665(2) -0.0587(18) 0.7488(7) 0.045 Uiso 0.50 calc PR
H9B H 0.4535(3) 0.13168(12) 0.6570(14) 0.045 Uiso 0.50 calc PR
H9C H 0.4431(2) -0.0730(17) 0.5832(8) 0.045 Uiso 0.50 calc PR
C10 C 0.2599(2) 0.0000 0.3756(2) 0.0274(5) Uani 1 d S
H10A H 0.3094(36) -0.1149(34) 0.3784(28) 0.041 Uiso 0.50 calc PR
H10B H 0.3108(35) 0.1136(35) 0.3795(27) 0.041 Uiso 0.50 calc PR
H10C H 0.1928(2) 0.0014(69) 0.2888(2) 0.041 Uiso 1 calc SR

loop_
_atom_type_symbol
_atom_type_description
_atom_type_scat_dispersion_real
_atom_type_scat_dispersion_imag
_atom_type_scat_source
C C 0.0033 0.0016 'International Tables Vol C Tables 4.2.6.8 and 6.1.1.4'
H H 0.0000 0.0000 'International Tables Vol C Tables 4.2.6.8 and 6.1.1.4'

loop_
_geom_angle_atom_site_label_1
_geom_angle_atom_site_label_2
_geom_angle_atom_site_label_3
_geom_angle
_geom_angle_site_symmetry_3
C2 C1 C6 122.4(2) .
C2 C1 C6 147.3(2) 5_556
C6 C1 C6 90.3(2) 5_556
C1 C2 C3 114.8(2) .
C1 C2 C7 121.8(2) .
C3 C2 C7 123.4(2) .
C4 C3 C2 122.6(2) .
C4 C3 C8 119.9(2) .
C2 C3 C8 117.5(2) .
C3 C4 C5 121.6(2) .
C3 C4 C9 119.8(2) .
C5 C4 C9 118.6(2) .
C6 C5 C4 115.1(2) .
C6 C5 C10 124.5(2) .
C4 C5 C10 120.4(2) .
C5 C6 C1 123.4(2) .
C5 C6 C1 146.9(2) 5_556
C1 C6 C1 89.7(2) 5_556

loop_
_geom_bond_atom_site_label_1
_geom_bond_atom_site_label_2
_geom_bond_distance
_geom_bond_site_symmetry_2
C1 C2 1.375(3) .
C1 C6 1.430(3) .
C1 C6 1.520(3) 5_556
C2 C3 1.434(3) .
C2 C7 1.500(3) .
C3 C4 1.393(3) .
C3 C8 1.518(3) .
C4 C5 1.435(3) .
C4 C9 1.508(3) .
C5 C6 1.365(3) .
C5 C10 1.499(3) .
C6 C1 1.521(3) 5_556
